data_4107293
loop_
_publ_author_name
'Ngoc T. Vo'
'Robert D. M. Pace'
'Fionn O'Har'
'Matthew J. Gaunt'

_publ_section_title
;
 An Enantioselective Organocatalytic Oxidative Dearomatization Strategy
;
_journal_name_full 'Journal of the American Chemical Society'
_journal_page_first 404
_journal_page_last 405
_journal_paper_doi 10.1021/ja077457u
_journal_volume 130
_journal_year 2008
_chemical_absolute_configuration
;
  Flack parameter -0.02(6).
;
_chemical_formula_moiety 'C22 H22 N2 O4 S'
_chemical_formula_sum 'C22 H22 N2 O4 S'
_chemical_formula_weight 410.48
_chemical_name_systematic
; 
 ? 
;
_space_group_IT_number 19
_symmetry_cell_setting orthorhombic
_symmetry_space_group_name_Hall 'P 2ac 2ab'
_symmetry_space_group_name_H-M 'P 21 21 21'
_atom_sites_solution_hydrogens geom
_atom_sites_solution_primary direct
_atom_sites_solution_secondary difmap
_audit_creation_method SHELXL-97
_cell_angle_alpha 90.00
_cell_angle_beta 90.00
_cell_angle_gamma 90.00
_cell_formula_units_Z 4
_cell_length_a 8.3700(1)
_cell_length_b 8.8878(1)
_cell_length_c 27.3366(5)
_cell_measurement_reflns_used 17313
_cell_measurement_temperature 180(2)
_cell_measurement_theta_max 27.88
_cell_measurement_theta_min 1.00
_cell_volume 2033.59(5)
_computing_cell_refinement 'HKL Scalepack (Otwinowski & Minor 1997)'
_computing_data_collection 'Collect (Nonius B.V. 1998)'
_computing_data_reduction
;
 HKL Denzo and Scalepack (Otwinowski & Minor 1997)
;
_computing_publication_material 'SHELXL-97 (Sheldrick 1997)'
_computing_structure_refinement 'SHELXL-97 (Sheldrick 1997)'
_computing_structure_solution 'SIR-92 (Altomare et al. 1994)'
_diffrn_ambient_temperature 180(2)
_diffrn_measured_fraction_theta_full 0.981
_diffrn_measured_fraction_theta_max 0.981
_diffrn_measurement_device_type 'Nonius Kappa CCD'
_diffrn_measurement_method 'Thin slice \w and \f scans'
_diffrn_radiation_source 'fine-focus sealed tube'
_diffrn_radiation_type MoK\a
_diffrn_radiation_wavelength 0.71073
_diffrn_reflns_av_R_equivalents 0.0326
_diffrn_reflns_av_sigmaI/netI 0.0381
_diffrn_reflns_limit_h_max 11
_diffrn_reflns_limit_h_min -9
_diffrn_reflns_limit_k_max 11
_diffrn_reflns_limit_k_min -11
_diffrn_reflns_limit_l_max 35
_diffrn_reflns_limit_l_min -35
_diffrn_reflns_number 14291
_diffrn_reflns_theta_full 27.87
_diffrn_reflns_theta_max 27.87
_diffrn_reflns_theta_min 3.66
_exptl_absorpt_coefficient_mu 0.190
_exptl_absorpt_correction_T_max 0.988
_exptl_absorpt_correction_T_min 0.899
_exptl_absorpt_correction_type multi-scan
_exptl_absorpt_process_details
;
multi-scan from symmetry-related measurements 
 Sortav (Blessing 1995)
;
_exptl_crystal_colour colourless
_exptl_crystal_density_diffrn 1.341
_exptl_crystal_description block
_exptl_crystal_F_000 864
_exptl_crystal_size_max 0.46
_exptl_crystal_size_mid 0.28
_exptl_crystal_size_min 0.07
_refine_diff_density_max 0.148
_refine_diff_density_min -0.256
_refine_diff_density_rms 0.036
_refine_ls_abs_structure_details 'Flack H D (1983), Acta Cryst. A39, 876-881'
_refine_ls_abs_structure_Flack -0.02(6)
_refine_ls_extinction_method none
_refine_ls_goodness_of_fit_ref 1.018
_refine_ls_hydrogen_treatment mixed
_refine_ls_matrix_type full
_refine_ls_number_parameters 266
_refine_ls_number_reflns 4583
_refine_ls_number_restraints 1
_refine_ls_restrained_S_all 1.019
_refine_ls_R_factor_all 0.0482
_refine_ls_R_factor_gt 0.0361
_refine_ls_shift/su_max 0.000
_refine_ls_shift/su_mean 0.000
_refine_ls_structure_factor_coef Fsqd
_refine_ls_weighting_details 'calc w=1/[\s^2^(Fo^2^)+(0.0354P)^2^+0.3603P] where P=(Fo^2^+2Fc^2^)/3'
_refine_ls_weighting_scheme calc
_refine_ls_wR_factor_gt 0.0773
_refine_ls_wR_factor_ref 0.0827
_reflns_number_gt 3923
_reflns_number_total 4583
_reflns_threshold_expression >2sigma(I)
_cod_data_source_file ja077457u-file004.cif
_cod_data_source_block mg0702
_cod_database_code 4107293

loop_
_symmetry_equiv_pos_as_xyz
'x, y, z'
'-x+1/2, -y, z+1/2'
'x+1/2, -y+1/2, -z'
'-x, y+1/2, -z+1/2'

loop_
_atom_site_label
_atom_site_type_symbol
_atom_site_fract_x
_atom_site_fract_y
_atom_site_fract_z
_atom_site_U_iso_or_equiv
_atom_site_adp_type
_atom_site_occupancy
_atom_site_symmetry_multiplicity
_atom_site_calc_flag
_atom_site_refinement_flags
S1 S 0.57801(6) 0.88431(6) 0.289822(16) 0.03790(12) Uani 1 1 d .
O1 O 1.12390(16) 1.04362(16) 0.14902(6) 0.0529(4) Uani 1 1 d .
O2 O 0.71490(15) 0.70297(13) 0.04050(4) 0.0336(3) Uani 1 1 d .
O3 O 0.61225(19) 0.72714(15) 0.28615(6) 0.0554(4) Uani 1 1 d .
O4 O 0.47551(17) 0.9374(2) 0.32769(5) 0.0635(5) Uani 1 1 d .
N1 N 0.57320(17) 0.90231(16) 0.19582(5) 0.0295(3) Uani 1 1 d .
N2 N 0.48722(17) 0.93336(17) 0.23947(5) 0.0327(3) Uani 1 1 d D
H2 H 0.437(2) 1.0283(17) 0.2404(7) 0.039 Uiso 1 1 d D
C1 C 1.0282(2) 0.9808(2) 0.12221(7) 0.0355(4) Uani 1 1 d .
C2 C 0.8528(2) 1.0159(2) 0.12492(7) 0.0327(4) Uani 1 1 d .
H2A H 0.8305 1.1061 0.1048 0.039 Uiso 1 1 calc R
H2B H 0.8246 1.0403 0.1592 0.039 Uiso 1 1 calc R
C3 C 0.74682(19) 0.88635(19) 0.10729(6) 0.0270(3) Uani 1 1 d .
H3 H 0.7640 0.7988 0.1297 0.032 Uiso 1 1 calc R
C4 C 0.5691(2) 0.92502(19) 0.10779(6) 0.0287(3) Uani 1 1 d .
H4 H 0.5116 0.8381 0.0926 0.034 Uiso 1 1 calc R
C5 C 0.5355(2) 1.0624(2) 0.07569(7) 0.0359(4) Uani 1 1 d .
H5A H 0.4191 1.0692 0.0696 0.043 Uiso 1 1 calc R
H5B H 0.5684 1.1543 0.0935 0.043 Uiso 1 1 calc R
C6 C 0.6221(2) 1.0571(2) 0.02696(6) 0.0339(4) Uani 1 1 d .
C7 C 0.5781(3) 1.1581(2) -0.00961(7) 0.0445(5) Uani 1 1 d .
H7 H 0.4952 1.2287 -0.0035 0.053 Uiso 1 1 calc R
C8 C 0.6534(3) 1.1575(3) -0.05489(8) 0.0529(6) Uani 1 1 d .
H8 H 0.6222 1.2274 -0.0794 0.063 Uiso 1 1 calc R
C9 C 0.7736(3) 1.0552(3) -0.06424(7) 0.0497(5) Uani 1 1 d .
H9 H 0.8243 1.0532 -0.0953 0.060 Uiso 1 1 calc R
C10 C 0.8197(2) 0.9554(2) -0.02795(7) 0.0398(5) Uani 1 1 d .
H10 H 0.9035 0.8860 -0.0343 0.048 Uiso 1 1 calc R
C11 C 0.7457(2) 0.95464(19) 0.01769(6) 0.0312(4) Uani 1 1 d .
C12 C 0.7966(2) 0.83859(19) 0.05566(6) 0.0294(4) Uani 1 1 d .
C13 C 0.9749(2) 0.8116(2) 0.05410(7) 0.0368(4) Uani 1 1 d .
H13 H 1.0154 0.7459 0.0297 0.044 Uiso 1 1 calc R
C14 C 1.0780(2) 0.8739(2) 0.08475(7) 0.0396(4) Uani 1 1 d .
H14 H 1.1878 0.8482 0.0822 0.048 Uiso 1 1 calc R
C15 C 0.7449(3) 0.5714(2) 0.06954(8) 0.0455(5) Uani 1 1 d .
H15A H 0.7112 0.4817 0.0514 0.068 Uiso 1 1 calc R
H15B H 0.6846 0.5781 0.1002 0.068 Uiso 1 1 calc R
H15C H 0.8593 0.5646 0.0768 0.068 Uiso 1 1 calc R
C16 C 0.5000(2) 0.94660(19) 0.15767(6) 0.0290(4) Uani 1 1 d .
H16 H 0.3991 0.9945 0.1610 0.035 Uiso 1 1 calc R
C17 C 0.7635(2) 0.97748(19) 0.29333(6) 0.0323(4) Uani 1 1 d .
C18 C 0.7688(3) 1.1317(2) 0.28692(7) 0.0463(5) Uani 1 1 d .
H18 H 0.6739 1.1872 0.2807 0.056 Uiso 1 1 calc R
C19 C 0.9153(3) 1.2035(3) 0.28972(8) 0.0612(7) Uani 1 1 d .
H19 H 0.9212 1.3093 0.2853 0.073 Uiso 1 1 calc R
C20 C 1.0518(3) 1.1232(3) 0.29882(8) 0.0613(7) Uani 1 1 d .
H20 H 1.1520 1.1732 0.2999 0.074 Uiso 1 1 calc R
C21 C 1.0443(3) 0.9714(3) 0.30633(8) 0.0567(6) Uani 1 1 d .
H21 H 1.1392 0.9170 0.3135 0.068 Uiso 1 1 calc R
C22 C 0.8992(2) 0.8955(2) 0.30355(7) 0.0430(5) Uani 1 1 d .
H22 H 0.8938 0.7899 0.3086 0.052 Uiso 1 1 calc R

loop_
_atom_site_aniso_label
_atom_site_aniso_U_11
_atom_site_aniso_U_22
_atom_site_aniso_U_33
_atom_site_aniso_U_23
_atom_site_aniso_U_13
_atom_site_aniso_U_12
S1 0.0366(2) 0.0516(3) 0.02542(19) 0.0063(2) -0.00154(19) -0.0083(2)
O1 0.0315(8) 0.0515(9) 0.0758(11) -0.0159(8) -0.0179(7) -0.0030(6)
O2 0.0359(7) 0.0347(6) 0.0303(6) -0.0041(5) -0.0027(5) -0.0005(5)
O3 0.0646(10) 0.0387(8) 0.0627(10) 0.0182(7) -0.0212(8) -0.0160(7)
O4 0.0438(9) 0.1211(15) 0.0255(7) -0.0034(8) 0.0075(6) -0.0098(9)
N1 0.0290(7) 0.0356(8) 0.0239(6) -0.0021(6) 0.0036(6) 0.0014(6)
N2 0.0307(8) 0.0441(9) 0.0232(7) -0.0005(6) 0.0024(6) 0.0033(7)
C1 0.0251(9) 0.0386(10) 0.0429(11) 0.0041(8) -0.0043(8) -0.0034(7)
C2 0.0259(9) 0.0410(10) 0.0312(9) -0.0059(8) -0.0024(7) -0.0010(7)
C3 0.0230(8) 0.0347(8) 0.0234(7) -0.0015(7) -0.0007(6) 0.0012(7)
C4 0.0235(8) 0.0385(9) 0.0239(7) -0.0035(7) -0.0018(7) 0.0007(7)
C5 0.0285(9) 0.0459(10) 0.0333(9) 0.0012(8) -0.0038(7) 0.0086(8)
C6 0.0320(10) 0.0409(10) 0.0289(9) 0.0029(8) -0.0047(7) -0.0013(8)
C7 0.0470(12) 0.0490(11) 0.0374(10) 0.0072(8) -0.0052(9) 0.0047(10)
C8 0.0614(14) 0.0593(14) 0.0380(11) 0.0167(10) -0.0057(10) -0.0052(11)
C9 0.0587(13) 0.0649(14) 0.0256(9) 0.0056(9) 0.0034(9) -0.0118(12)
C10 0.0419(11) 0.0496(11) 0.0279(9) -0.0029(8) 0.0030(8) -0.0082(9)
C11 0.0272(9) 0.0399(9) 0.0266(8) -0.0016(7) -0.0016(7) -0.0043(8)
C12 0.0224(8) 0.0384(10) 0.0274(8) -0.0027(7) -0.0013(7) -0.0006(7)
C13 0.0285(10) 0.0483(11) 0.0337(9) -0.0028(9) 0.0058(7) 0.0050(8)
C14 0.0203(8) 0.0524(11) 0.0463(10) -0.0020(9) -0.0003(8) 0.0023(9)
C15 0.0522(12) 0.0367(10) 0.0476(12) 0.0005(9) -0.0053(10) 0.0016(10)
C16 0.0224(8) 0.0351(9) 0.0295(8) -0.0056(7) 0.0002(7) 0.0022(7)
C17 0.0361(9) 0.0368(10) 0.0239(8) -0.0023(7) -0.0007(8) -0.0036(8)
C18 0.0605(13) 0.0382(10) 0.0401(10) -0.0008(9) -0.0045(10) -0.0017(10)
C19 0.0921(19) 0.0492(12) 0.0424(11) -0.0043(10) -0.0046(14) -0.0309(14)
C20 0.0588(15) 0.0847(18) 0.0404(11) -0.0130(12) -0.0021(11) -0.0356(14)
C21 0.0399(13) 0.0820(18) 0.0482(12) -0.0131(12) -0.0041(10) -0.0060(11)
C22 0.0407(11) 0.0478(11) 0.0406(10) -0.0051(9) -0.0041(8) -0.0001(9)

loop_
_atom_type_symbol
_atom_type_description
_atom_type_scat_dispersion_real
_atom_type_scat_dispersion_imag
_atom_type_scat_source
C C 0.0033 0.0016 'International Tables Vol C Tables 4.2.6.8 and 6.1.1.4'
H H 0.0000 0.0000 'International Tables Vol C Tables 4.2.6.8 and 6.1.1.4'
O O 0.0106 0.0060 'International Tables Vol C Tables 4.2.6.8 and 6.1.1.4'
N N 0.0061 0.0033 'International Tables Vol C Tables 4.2.6.8 and 6.1.1.4'
S S 0.1246 0.1234 'International Tables Vol C Tables 4.2.6.8 and 6.1.1.4'

loop_
_geom_angle_atom_site_label_1
_geom_angle_atom_site_label_2
_geom_angle_atom_site_label_3
_geom_angle
O4 S1 O3 119.70(11)
O4 S1 N2 104.11(8)
O3 S1 N2 107.17(9)
O4 S1 C17 109.58(9)
O3 S1 C17 106.65(9)
N2 S1 C17 109.31(8)
C15 O2 C12 115.96(13)
C16 N1 N2 112.62(13)
N1 N2 S1 114.88(11)
N1 N2 H2 114.9(12)
S1 N2 H2 115.0(12)
O1 C1 C14 122.16(17)
O1 C1 C2 121.10(18)
C14 C1 C2 116.69(16)
C1 C2 C3 113.20(15)
C1 C2 H2A 108.9
C3 C2 H2A 108.9
C1 C2 H2B 108.9
C3 C2 H2B 108.9
H2A C2 H2B 107.8
C4 C3 C2 113.09(14)
C4 C3 C12 109.61(13)
C2 C3 C12 109.93(13)
C4 C3 H3 108.0
C2 C3 H3 108.0
C12 C3 H3 108.0
C16 C4 C3 114.46(13)
C16 C4 C5 110.50(14)
C3 C4 C5 110.70(14)
C16 C4 H4 106.9
C3 C4 H4 106.9
C5 C4 H4 106.9
C6 C5 C4 113.01(14)
C6 C5 H5A 109.0
C4 C5 H5A 109.0
C6 C5 H5B 109.0
C4 C5 H5B 109.0
H5A C5 H5B 107.8
C7 C6 C11 118.96(17)
C7 C6 C5 118.90(17)
C11 C6 C5 122.13(15)
C8 C7 C6 121.1(2)
C8 C7 H7 119.4
C6 C7 H7 119.4
C9 C8 C7 119.91(19)
C9 C8 H8 120.0
C7 C8 H8 120.0
C8 C9 C10 119.48(19)
C8 C9 H9 120.3
C10 C9 H9 120.3
C9 C10 C11 121.4(2)
C9 C10 H10 119.3
C11 C10 H10 119.3
C10 C11 C6 119.15(17)
C10 C11 C12 119.27(17)
C6 C11 C12 121.53(15)
O2 C12 C13 109.04(14)
O2 C12 C11 103.68(13)
C13 C12 C11 111.36(15)
O2 C12 C3 111.49(13)
C13 C12 C3 109.79(14)
C11 C12 C3 111.34(14)
C14 C13 C12 123.96(17)
C14 C13 H13 118.0
C12 C13 H13 118.0
C13 C14 C1 122.09(17)
C13 C14 H14 119.0
C1 C14 H14 119.0
O2 C15 H15A 109.5
O2 C15 H15B 109.5
H15A C15 H15B 109.5
O2 C15 H15C 109.5
H15A C15 H15C 109.5
H15B C15 H15C 109.5
N1 C16 C4 121.50(15)
N1 C16 H16 119.3
C4 C16 H16 119.3
C22 C17 C18 121.54(19)
C22 C17 S1 119.27(14)
C18 C17 S1 119.17(16)
C17 C18 C19 118.6(2)
C17 C18 H18 120.7
C19 C18 H18 120.7
C20 C19 C18 120.6(2)
C20 C19 H19 119.7
C18 C19 H19 119.7
C21 C20 C19 120.2(2)
C21 C20 H20 119.9
C19 C20 H20 119.9
C20 C21 C22 120.7(2)
C20 C21 H21 119.6
C22 C21 H21 119.6
C17 C22 C21 118.3(2)
C17 C22 H22 120.8
C21 C22 H22 120.8

loop_
_geom_bond_atom_site_label_1
_geom_bond_atom_site_label_2
_geom_bond_distance
S1 O4 1.4250(15)
S1 O3 1.4295(15)
S1 N2 1.6316(14)
S1 C17 1.7618(18)
O1 C1 1.221(2)
O2 C15 1.436(2)
O2 C12 1.447(2)
N1 C16 1.272(2)
N1 N2 1.4205(18)
N2 H2 0.942(14)
C1 C14 1.458(3)
C1 C2 1.503(2)
C2 C3 1.531(2)
C2 H2A 0.9900
C2 H2B 0.9900
C3 C4 1.527(2)
C3 C12 1.532(2)
C3 H3 1.0000
C4 C16 1.493(2)
C4 C5 1.530(2)
C4 H4 1.0000
C5 C6 1.517(2)
C5 H5A 0.9900
C5 H5B 0.9900
C6 C7 1.394(3)
C6 C11 1.401(3)
C7 C8 1.389(3)
C7 H7 0.9500
C8 C9 1.380(3)
C8 H8 0.9500
C9 C10 1.385(3)
C9 H9 0.9500
C10 C11 1.393(2)
C10 H10 0.9500
C11 C12 1.524(2)
C12 C13 1.512(3)
C13 C14 1.324(3)
C13 H13 0.9500
C14 H14 0.9500
C15 H15A 0.9800
C15 H15B 0.9800
C15 H15C 0.9800
C16 H16 0.9500
C17 C22 1.378(3)
C17 C18 1.383(3)
C18 C19 1.385(3)
C18 H18 0.9500
C19 C20 1.370(4)
C19 H19 0.9500
C20 C21 1.366(4)
C20 H20 0.9500
C21 C22 1.391(3)
C21 H21 0.9500
C22 H22 0.9500

loop_
_geom_torsion_atom_site_label_1
_geom_torsion_atom_site_label_2
_geom_torsion_atom_site_label_3
_geom_torsion_atom_site_label_4
_geom_torsion
C16 N1 N2 S1 -177.98(13)
O4 S1 N2 N1 175.43(13)
O3 S1 N2 N1 -56.80(14)
C17 S1 N2 N1 58.41(14)
O1 C1 C2 C3 -154.31(17)
C14 C1 C2 C3 28.4(2)
C1 C2 C3 C4 -177.26(15)
C1 C2 C3 C12 -54.4(2)
C2 C3 C4 C16 -67.38(19)
C12 C3 C4 C16 169.59(14)
C2 C3 C4 C5 58.30(18)
C12 C3 C4 C5 -64.74(18)
C16 C4 C5 C6 171.96(14)
C3 C4 C5 C6 44.09(19)
C4 C5 C6 C7 167.17(17)
C4 C5 C6 C11 -13.4(2)
C11 C6 C7 C8 0.7(3)
C5 C6 C7 C8 -179.82(19)
C6 C7 C8 C9 0.2(3)
C7 C8 C9 C10 -1.0(3)
C8 C9 C10 C11 0.9(3)
C9 C10 C11 C6 0.0(3)
C9 C10 C11 C12 177.69(18)
C7 C6 C11 C10 -0.8(3)
C5 C6 C11 C10 179.73(17)
C7 C6 C11 C12 -178.41(17)
C5 C6 C11 C12 2.1(3)
C15 O2 C12 C13 59.68(19)
C15 O2 C12 C11 178.40(15)
C15 O2 C12 C3 -61.70(19)
C10 C11 C12 O2 -79.25(18)
C6 C11 C12 O2 98.37(18)
C10 C11 C12 C13 37.9(2)
C6 C11 C12 C13 -144.52(17)
C10 C11 C12 C3 160.76(16)
C6 C11 C12 C3 -21.6(2)
C4 C3 C12 O2 -63.32(17)
C2 C3 C12 O2 171.79(13)
C4 C3 C12 C13 175.73(15)
C2 C3 C12 C13 50.84(19)
C4 C3 C12 C11 51.94(18)
C2 C3 C12 C11 -72.95(17)
O2 C12 C13 C14 -146.77(19)
C11 C12 C13 C14 99.4(2)
C3 C12 C13 C14 -24.4(3)
C12 C13 C14 C1 -2.5(3)
O1 C1 C14 C13 -176.6(2)
C2 C1 C14 C13 0.7(3)
N2 N1 C16 C4 -179.94(14)
C3 C4 C16 N1 -15.5(2)
C5 C4 C16 N1 -141.24(17)
O4 S1 C17 C22 116.01(16)
O3 S1 C17 C22 -14.93(17)
N2 S1 C17 C22 -130.48(15)
O4 S1 C17 C18 -62.47(17)
O3 S1 C17 C18 166.59(15)
N2 S1 C17 C18 51.04(17)
C22 C17 C18 C19 1.6(3)
S1 C17 C18 C19 -179.94(15)
C17 C18 C19 C20 -0.2(3)
C18 C19 C20 C21 -1.5(3)
C19 C20 C21 C22 1.8(3)
C18 C17 C22 C21 -1.3(3)
S1 C17 C22 C21 -179.77(15)
C20 C21 C22 C17 -0.4(3)

loop_
_cod_related_entry_id
_cod_related_entry_database
_cod_related_entry_code
1 ChemSpider 30660296
